data_4313486
loop_
_publ_author_name
'Wen-Feng Liaw'
'Wen-Ting Tsai'
'Hung-Bin Gau'
'Chien-Ming Lee'
'Shin-Yuan Chou'
'Wen-Yuan Chen'
'Gene-Hsiang Lee'

_publ_section_title
;
 Dinuclear Iron(II)-Cyanocarbonyl Complexes Linked by Two/Three Bridging
 Ethylthiolates: Relevance to the Active Site of [Fe] Hydrogenases
;
_journal_name_full 'Inorganic Chemistry'
_journal_page_first 2783
_journal_page_last 2788
_journal_paper_doi 10.1021/ic0261225
_journal_volume 42
_journal_year 2003
_chemical_formula_sum 'C14 H25 Fe2 N2 Na O7 S3'
_chemical_formula_weight 564.23
_chemical_name_systematic
;
  ?
;
_space_group_IT_number 14
_symmetry_cell_setting monoclinic
_symmetry_space_group_name_Hall '-P 2ybc'
_symmetry_space_group_name_H-M 'P 1 21/c 1'
_atom_sites_solution_hydrogens geom
_atom_sites_solution_primary direct
_atom_sites_solution_secondary difmap
_audit_creation_method SHELXL-97
_cell_angle_alpha 90.00
_cell_angle_beta 99.0553(9)
_cell_angle_gamma 90.00
_cell_formula_units_Z 8
_cell_length_a 9.5187(5)
_cell_length_b 18.2710(8)
_cell_length_c 28.4457(14)
_cell_measurement_reflns_used 3465
_cell_measurement_temperature 150(1)
_cell_measurement_theta_max 27.50
_cell_measurement_theta_min 1.33
_cell_volume 4885.5(4)
_computing_cell_refinement 'Bruker SAINT'
_computing_data_collection 'Bruker SMART'
_computing_data_reduction 'Bruker SAINT'
_computing_molecular_graphics 'Bruker SHELXTL'
_computing_publication_material 'Bruker SHELXTL'
_computing_structure_refinement 'SHELXL-97 (Sheldrick, 1997)'
_computing_structure_solution 'SHELXS-97 (Sheldrick, 1990)'
_diffrn_ambient_temperature 150(1)
_diffrn_measured_fraction_theta_full 0.997
_diffrn_measured_fraction_theta_max 0.997
_diffrn_measurement_device_type 'Bruker SMART1000 CCD area detector'
_diffrn_measurement_method 'phi and omega scans'
_diffrn_radiation_monochromator graphite
_diffrn_radiation_source 'fine-focus sealed tube'
_diffrn_radiation_type MoK\a
_diffrn_radiation_wavelength 0.71073
_diffrn_reflns_av_R_equivalents 0.0595
_diffrn_reflns_av_sigmaI/netI 0.1403
_diffrn_reflns_limit_h_max 12
_diffrn_reflns_limit_h_min -12
_diffrn_reflns_limit_k_max 23
_diffrn_reflns_limit_k_min -23
_diffrn_reflns_limit_l_max 16
_diffrn_reflns_limit_l_min -36
_diffrn_reflns_number 30821
_diffrn_reflns_theta_full 27.50
_diffrn_reflns_theta_max 27.50
_diffrn_reflns_theta_min 1.33
_diffrn_standards_decay_% 0
_exptl_absorpt_coefficient_mu 1.496
_exptl_absorpt_correction_T_max 0.8014
_exptl_absorpt_correction_T_min 0.6142
_exptl_absorpt_correction_type multi-scan
_exptl_crystal_colour 'deep brown'
_exptl_crystal_density_diffrn 1.534
_exptl_crystal_density_meas ?
_exptl_crystal_density_method 'not measured'
_exptl_crystal_description block
_exptl_crystal_F_000 2320
_exptl_crystal_size_max 0.30
_exptl_crystal_size_mid 0.25
_exptl_crystal_size_min 0.16
_refine_diff_density_max 1.058
_refine_diff_density_min -0.764
_refine_diff_density_rms 0.092
_refine_ls_extinction_method none
_refine_ls_goodness_of_fit_ref 0.837
_refine_ls_hydrogen_treatment mixed
_refine_ls_matrix_type full
_refine_ls_number_parameters 518
_refine_ls_number_reflns 11187
_refine_ls_number_restraints 4
_refine_ls_restrained_S_all 0.867
_refine_ls_R_factor_all 0.0894
_refine_ls_R_factor_gt 0.0453
_refine_ls_shift/su_max 0.001
_refine_ls_shift/su_mean 0.000
_refine_ls_structure_factor_coef Fsqd
_refine_ls_weighting_details 'calc w=1/[\s^2^(Fo^2^)+(0.0117P)^2^+0.0000P] where P=(Fo^2^+2Fc^2^)/3'
_refine_ls_weighting_scheme calc
_refine_ls_wR_factor_gt 0.0717
_refine_ls_wR_factor_ref 0.0761
_reflns_number_gt 5721
_reflns_number_total 11187
_reflns_threshold_expression >2sigma(I)
_cod_data_source_file ic0261225si20030213_075732_2.cif
_cod_data_source_block ic8845
_cod_depositor_comments
;
The following automatic conversions were performed:

'_symmetry_cell_setting' value 'Monoclinic' changed to 'monoclinic'
according to the built-in table from CIF Core dictionary named
'cif_core.dic' version 2.4.1 from 2010-06-29.

Automatic conversion script
Id: cif_fix_values 1646 2011-03-28 12:23:43Z adriana 

The following automatic conversions were performed:

'_exptl_crystal_density_meas' value 'not_measured' was changed to '?'
- the value is perceived as not measured.

Automatic conversion script
Id: cif_fix_values 3008 2015-01-20 13:52:24Z robertas 
;
_cod_database_code 4313486

loop_
_symmetry_equiv_pos_as_xyz
'x, y, z'
'-x, y+1/2, -z+1/2'
'-x, -y, -z'
'x, -y-1/2, z-1/2'

loop_
_atom_site_label
_atom_site_type_symbol
_atom_site_fract_x
_atom_site_fract_y
_atom_site_fract_z
_atom_site_U_iso_or_equiv
_atom_site_adp_type
_atom_site_occupancy
_atom_site_symmetry_multiplicity
_atom_site_calc_flag
_atom_site_refinement_flags
_atom_site_disorder_assembly
_atom_site_disorder_group
Fe1 Fe 0.24584(6) 0.18536(3) 0.45304(2) 0.02887(16) Uani 1 1 d . . .
Fe2 Fe -0.07816(6) 0.20664(3) 0.42963(2) 0.02936(16) Uani 1 1 d . . .
Fe3 Fe 0.34716(6) 0.51363(3) 0.26002(2) 0.02472(15) Uani 1 1 d . . .
Fe4 Fe 0.65969(6) 0.54943(3) 0.25233(2) 0.02763(16) Uani 1 1 d . . .
Na1 Na 0.38819(15) 0.51797(8) 0.44173(6) 0.0303(4) Uani 1 1 d . . .
Na2 Na 0.05557(15) 0.52257(8) 0.40460(6) 0.0317(4) Uani 1 1 d . . .
S1 S 0.10927(10) 0.28109(5) 0.41715(4) 0.0269(3) Uani 1 1 d . . .
S2 S 0.07340(11) 0.11930(5) 0.40476(4) 0.0330(3) Uani 1 1 d . . .
S3 S 0.06962(11) 0.18479(6) 0.50118(4) 0.0311(3) Uani 1 1 d . . .
S4 S 0.49962(10) 0.60435(5) 0.29479(4) 0.0246(3) Uani 1 1 d . . .
S5 S 0.45574(10) 0.54498(6) 0.19540(4) 0.0278(3) Uani 1 1 d . . .
S6 S 0.55403(10) 0.44447(5) 0.27579(4) 0.0274(3) Uani 1 1 d . . .
C1 C 0.3580(4) 0.2547(2) 0.49281(15) 0.0283(11) Uani 1 1 d . . .
C2 C 0.3678(4) 0.1864(2) 0.41134(16) 0.0328(11) Uani 1 1 d . . .
C3 C 0.3279(4) 0.1092(2) 0.48419(17) 0.0350(12) Uani 1 1 d . . .
C4 C -0.1648(4) 0.2927(2) 0.45064(15) 0.0312(11) Uani 1 1 d . . .
C5 C -0.2062(5) 0.1464(2) 0.44721(17) 0.0397(12) Uani 1 1 d . . .
C6 C -0.1744(4) 0.2143(2) 0.37096(18) 0.0340(12) Uani 1 1 d . . .
C7 C 0.1162(4) 0.2859(2) 0.35344(14) 0.0348(11) Uani 1 1 d . . .
H7A H 0.2151 0.2958 0.3485 0.042 Uiso 1 1 calc R . .
H7B H 0.0868 0.2382 0.3385 0.042 Uiso 1 1 calc R . .
C8 C 0.0188(4) 0.3459(2) 0.32980(16) 0.0448(13) Uani 1 1 d . . .
H8A H 0.0243 0.3474 0.2957 0.067 Uiso 1 1 calc R . .
H8B H 0.0487 0.3932 0.3442 0.067 Uiso 1 1 calc R . .
H8C H -0.0794 0.3357 0.3342 0.067 Uiso 1 1 calc R . .
C9 C 0.0479(4) 0.0297(2) 0.43177(17) 0.0437(13) Uani 1 1 d . . .
H9A H 0.1376 0.0014 0.4351 0.052 Uiso 1 1 calc R . .
H9B H 0.0224 0.0368 0.4639 0.052 Uiso 1 1 calc R . .
C10 C -0.0697(5) -0.0125(2) 0.40081(19) 0.0634(16) Uani 1 1 d . . .
H10A H -0.0833 -0.0598 0.4156 0.095 Uiso 1 1 calc R . .
H10B H -0.0431 -0.0204 0.3693 0.095 Uiso 1 1 calc R . .
H10C H -0.1583 0.0157 0.3975 0.095 Uiso 1 1 calc R . .
C11 C 0.0819(4) 0.2635(2) 0.54087(15) 0.0326(11) Uani 1 1 d . . .
H11A H 0.1217 0.3057 0.5255 0.039 Uiso 1 1 calc R . .
H11B H -0.0145 0.2771 0.5468 0.039 Uiso 1 1 calc R . .
C12 C 0.1754(5) 0.2471(2) 0.58785(15) 0.0465(13) Uani 1 1 d . . .
H12A H 0.1808 0.2904 0.6083 0.070 Uiso 1 1 calc R . .
H12B H 0.2710 0.2339 0.5821 0.070 Uiso 1 1 calc R . .
H12C H 0.1347 0.2062 0.6035 0.070 Uiso 1 1 calc R . .
C13 C 0.2916(4) 0.5001(2) 0.32155(16) 0.0253(10) Uani 1 1 d . . .
C14 C 0.2545(4) 0.4355(2) 0.23475(15) 0.0315(11) Uani 1 1 d . . .
C15 C 0.1967(4) 0.5713(2) 0.24187(16) 0.0330(11) Uani 1 1 d . . .
C16 C 0.8028(4) 0.5533(2) 0.30732(16) 0.0300(11) Uani 1 1 d . . .
C17 C 0.7750(4) 0.4963(2) 0.22267(16) 0.0392(12) Uani 1 1 d . . .
C18 C 0.7199(4) 0.6333(2) 0.23216(16) 0.0370(12) Uani 1 1 d . . .
C19 C 0.4495(4) 0.69399(19) 0.26911(15) 0.0351(11) Uani 1 1 d . . .
H19A H 0.4615 0.6944 0.2352 0.042 Uiso 1 1 calc R . .
H19B H 0.3481 0.7036 0.2709 0.042 Uiso 1 1 calc R . .
C20 C 0.5414(4) 0.7540(2) 0.29577(17) 0.0463(13) Uani 1 1 d . . .
H20A H 0.5137 0.8016 0.2814 0.070 Uiso 1 1 calc R . .
H20B H 0.6417 0.7445 0.2939 0.070 Uiso 1 1 calc R . .
H20C H 0.5278 0.7543 0.3292 0.070 Uiso 1 1 calc R . .
C21 C 0.4686(4) 0.4665(2) 0.15647(15) 0.0358(11) Uani 1 1 d . . .
H21A H 0.5223 0.4267 0.1749 0.043 Uiso 1 1 calc R . .
H21B H 0.3721 0.4481 0.1441 0.043 Uiso 1 1 calc R . .
C22 C 0.5433(5) 0.4883(2) 0.11523(16) 0.0533(14) Uani 1 1 d . . .
H22A H 0.5489 0.4458 0.0945 0.080 Uiso 1 1 calc R . .
H22B H 0.6396 0.5055 0.1275 0.080 Uiso 1 1 calc R . .
H22C H 0.4898 0.5275 0.0970 0.080 Uiso 1 1 calc R . .
C23 C 0.6020(4) 0.4243(2) 0.33902(14) 0.0291(10) Uani 1 1 d . . .
H23A H 0.7059 0.4164 0.3468 0.035 Uiso 1 1 calc R . .
H23B H 0.5764 0.4663 0.3580 0.035 Uiso 1 1 calc R . .
C24 C 0.5238(4) 0.3561(2) 0.35135(15) 0.0373(12) Uani 1 1 d . . .
H24A H 0.5495 0.3456 0.3854 0.056 Uiso 1 1 calc R . .
H24B H 0.5506 0.3146 0.3329 0.056 Uiso 1 1 calc R . .
H24C H 0.4209 0.3642 0.3437 0.056 Uiso 1 1 calc R . .
O1 O 0.4453(3) 0.18799(16) 0.38478(12) 0.0487(9) Uani 1 1 d . . .
O2 O 0.3801(3) 0.05878(17) 0.50467(12) 0.0568(10) Uani 1 1 d . . .
O3 O -0.2878(3) 0.10764(18) 0.45948(13) 0.0677(11) Uani 1 1 d . . .
O4 O -0.2370(3) 0.21669(17) 0.33325(12) 0.0479(9) Uani 1 1 d . . .
O5 O 0.1955(3) 0.38437(16) 0.21844(12) 0.0515(10) Uani 1 1 d . . .
O6 O 0.0984(3) 0.60582(15) 0.22963(11) 0.0447(9) Uani 1 1 d . . .
O7 O 0.8512(3) 0.46176(17) 0.20441(12) 0.0605(11) Uani 1 1 d . . .
O8 O 0.7616(3) 0.68838(18) 0.22004(12) 0.0595(11) Uani 1 1 d . . .
O9 O 0.1890(3) 0.44897(13) 0.46267(10) 0.0328(7) Uani 1 1 d . . .
H9 H 0.1752 0.4484 0.4826 0.049 Uiso 1 1 d . . .
H9' H 0.1735 0.3964 0.4678 0.049 Uiso 1 1 d . . .
O10 O 0.2088(3) 0.61271(14) 0.43880(10) 0.0396(8) Uani 1 1 d . . .
H10 H 0.2028 0.6305 0.4741 0.059 Uiso 1 1 d . . .
H10' H 0.2110 0.6377 0.4282 0.059 Uiso 1 1 d . . .
O11 O 0.5360(3) 0.42551(13) 0.47727(10) 0.0343(8) Uani 1 1 d . . .
H11 H 0.6055 0.4077 0.4694 0.051 Uiso 1 1 d . . .
H11' H 0.4924 0.3921 0.4886 0.051 Uiso 1 1 d . . .
O12 O 0.5819(3) 0.58413(13) 0.41517(9) 0.0310(7) Uani 1 1 d . . .
H12 H 0.5747 0.5980 0.3848 0.046 Uiso 1 1 d . . .
H12' H 0.5801 0.6250 0.4390 0.046 Uiso 1 1 d . . .
O13 O -0.1482(3) 0.50639(14) 0.44590(10) 0.0360(8) Uani 1 1 d . . .
H13 H -0.1586 0.4627 0.4470 0.054 Uiso 1 1 d . . .
H13' H -0.2159 0.5265 0.4342 0.054 Uiso 1 1 d . . .
N1 N 0.4161(4) 0.29943(18) 0.51673(13) 0.0393(10) Uani 1 1 d . . .
N2 N -0.2095(3) 0.34818(19) 0.46114(13) 0.0367(10) Uani 1 1 d . . .
N3 N 0.2600(3) 0.49576(18) 0.35878(13) 0.0311(9) Uani 1 1 d . . .
N4 N 0.8886(4) 0.5555(2) 0.34042(14) 0.0433(10) Uani 1 1 d . . .
O14 O 0.1930(6) 0.7354(2) 0.38336(16) 0.1203(19) Uani 1 1 d D . .
C25 C 0.2903(6) 0.8170(3) 0.4400(2) 0.112(3) Uani 1 1 d D . .
H25A H 0.3619 0.8556 0.4468 0.168 Uiso 1 1 calc R . .
H25B H 0.3147 0.7762 0.4621 0.168 Uiso 1 1 calc R . .
H25C H 0.1967 0.8364 0.4437 0.168 Uiso 1 1 calc R . .
C26 C 0.2866(8) 0.7919(4) 0.3926(2) 0.140(4) Uani 1 1 d D . .
H26A H 0.2576 0.8324 0.3701 0.168 Uiso 1 1 calc R . .
H26B H 0.3827 0.7755 0.3881 0.168 Uiso 1 1 calc R . .
C27 C 0.1407(8) 0.7082(3) 0.3380(2) 0.110(3) Uani 1 1 d D . .
H27A H 0.0606 0.6742 0.3396 0.132 Uiso 1 1 calc R . .
H27B H 0.2163 0.6814 0.3250 0.132 Uiso 1 1 calc R . .
C28 C 0.0940(8) 0.7688(4) 0.3087(3) 0.165(3) Uiso 1 1 d D . .
H28A H 0.0491 0.7513 0.2773 0.248 Uiso 1 1 calc R . .
H28B H 0.1756 0.7998 0.3051 0.248 Uiso 1 1 calc R . .
H28C H 0.0249 0.7972 0.3233 0.248 Uiso 1 1 calc R . .

loop_
_atom_site_aniso_label
_atom_site_aniso_U_11
_atom_site_aniso_U_22
_atom_site_aniso_U_33
_atom_site_aniso_U_23
_atom_site_aniso_U_13
_atom_site_aniso_U_12
Fe1 0.0259(3) 0.0266(3) 0.0338(4) -0.0040(3) 0.0034(3) 0.0003(3)
Fe2 0.0239(3) 0.0292(4) 0.0342(4) -0.0024(3) 0.0025(3) -0.0019(3)
Fe3 0.0225(3) 0.0279(3) 0.0234(4) -0.0002(3) 0.0024(3) 0.0000(3)
Fe4 0.0232(3) 0.0346(4) 0.0255(4) 0.0027(3) 0.0055(3) 0.0017(3)
Na1 0.0220(8) 0.0388(10) 0.0299(11) -0.0015(9) 0.0030(8) -0.0004(7)
Na2 0.0252(9) 0.0416(10) 0.0279(11) 0.0021(9) 0.0030(8) 0.0003(8)
S1 0.0266(6) 0.0258(6) 0.0288(7) -0.0040(5) 0.0058(5) -0.0007(5)
S2 0.0329(6) 0.0264(6) 0.0382(8) -0.0054(6) 0.0012(6) -0.0002(5)
S3 0.0298(6) 0.0307(6) 0.0324(7) 0.0005(6) 0.0042(5) -0.0010(5)
S4 0.0237(5) 0.0262(6) 0.0238(7) 0.0007(5) 0.0032(5) 0.0002(5)
S5 0.0303(6) 0.0315(6) 0.0217(6) -0.0010(5) 0.0044(5) 0.0029(5)
S6 0.0281(6) 0.0278(6) 0.0261(7) -0.0002(5) 0.0033(5) 0.0029(5)
C1 0.027(2) 0.032(3) 0.027(3) -0.004(2) 0.007(2) -0.001(2)
C2 0.026(2) 0.030(3) 0.040(3) -0.006(2) -0.002(2) 0.001(2)
C3 0.034(3) 0.033(3) 0.038(3) -0.006(2) 0.006(2) -0.003(2)
C4 0.021(2) 0.050(3) 0.023(3) 0.003(2) 0.004(2) -0.006(2)
C5 0.033(3) 0.043(3) 0.041(3) -0.002(3) 0.001(3) -0.001(2)
C6 0.020(2) 0.030(3) 0.052(4) -0.008(3) 0.004(2) 0.003(2)
C7 0.036(3) 0.043(3) 0.028(3) -0.005(2) 0.013(2) -0.009(2)
C8 0.051(3) 0.048(3) 0.034(3) 0.008(3) 0.002(3) -0.002(2)
C9 0.047(3) 0.029(3) 0.053(4) -0.004(2) 0.000(3) -0.002(2)
C10 0.071(4) 0.036(3) 0.078(5) -0.002(3) -0.004(3) -0.020(3)
C11 0.029(2) 0.039(3) 0.032(3) 0.000(2) 0.010(2) 0.002(2)
C12 0.053(3) 0.054(3) 0.031(3) 0.000(3) 0.003(3) -0.005(2)
C13 0.017(2) 0.022(2) 0.037(3) -0.001(2) 0.004(2) 0.0013(18)
C14 0.030(2) 0.037(3) 0.027(3) 0.005(2) 0.001(2) 0.006(2)
C15 0.033(3) 0.037(3) 0.028(3) -0.001(2) 0.002(2) -0.006(2)
C16 0.025(2) 0.032(3) 0.035(3) 0.010(2) 0.012(2) 0.004(2)
C17 0.036(3) 0.051(3) 0.031(3) 0.005(3) 0.004(2) 0.001(2)
C18 0.033(3) 0.052(3) 0.026(3) 0.004(3) 0.004(2) 0.006(2)
C19 0.040(3) 0.025(2) 0.039(3) 0.008(2) 0.001(2) 0.006(2)
C20 0.056(3) 0.022(3) 0.057(4) 0.001(2) -0.002(3) -0.002(2)
C21 0.045(3) 0.031(3) 0.029(3) -0.005(2) 0.000(2) 0.008(2)
C22 0.068(3) 0.062(3) 0.030(3) -0.003(3) 0.009(3) 0.020(3)
C23 0.029(2) 0.029(2) 0.027(3) 0.001(2) -0.002(2) 0.0074(19)
C24 0.046(3) 0.029(3) 0.037(3) 0.008(2) 0.007(2) -0.005(2)
O1 0.043(2) 0.051(2) 0.056(3) -0.0032(19) 0.0230(19) 0.0076(17)
O2 0.058(2) 0.046(2) 0.062(3) 0.010(2) -0.003(2) 0.0114(18)
O3 0.052(2) 0.071(3) 0.081(3) 0.008(2) 0.011(2) -0.0291(19)
O4 0.0384(19) 0.056(2) 0.044(2) -0.009(2) -0.0095(18) 0.0032(17)
O5 0.046(2) 0.041(2) 0.066(3) -0.0132(19) 0.0025(19) -0.0106(16)
O6 0.0333(18) 0.048(2) 0.052(2) 0.0050(18) 0.0017(18) 0.0086(16)
O7 0.054(2) 0.070(3) 0.062(3) -0.008(2) 0.025(2) 0.0189(19)
O8 0.062(2) 0.061(2) 0.059(3) 0.022(2) 0.020(2) -0.0135(19)
O9 0.0405(17) 0.0276(16) 0.0315(19) 0.0069(15) 0.0095(15) -0.0004(13)
O10 0.0423(18) 0.0392(18) 0.036(2) -0.0065(16) 0.0032(16) 0.0025(14)
O11 0.0249(15) 0.0392(17) 0.040(2) -0.0020(16) 0.0100(15) 0.0025(13)
O12 0.0373(17) 0.0351(17) 0.0213(18) -0.0035(14) 0.0071(14) -0.0042(13)
O13 0.0304(16) 0.0435(18) 0.035(2) 0.0067(16) 0.0068(15) 0.0015(14)
N1 0.041(2) 0.038(2) 0.039(3) -0.005(2) 0.009(2) -0.0063(19)
N2 0.031(2) 0.048(2) 0.031(3) -0.009(2) 0.0055(19) 0.0087(19)
N3 0.0253(19) 0.038(2) 0.031(2) -0.001(2) 0.0067(18) -0.0047(16)
N4 0.028(2) 0.059(3) 0.042(3) 0.011(2) 0.001(2) -0.004(2)
O14 0.219(6) 0.076(3) 0.057(3) -0.009(3) -0.004(4) -0.035(3)
C25 0.086(5) 0.125(6) 0.116(7) 0.039(6) -0.009(5) -0.036(4)
C26 0.245(10) 0.133(7) 0.066(5) -0.030(5) 0.094(6) -0.125(7)
C27 0.164(7) 0.084(5) 0.105(7) 0.035(5) 0.090(6) 0.021(5)

loop_
_atom_type_symbol
_atom_type_description
_atom_type_scat_dispersion_real
_atom_type_scat_dispersion_imag
_atom_type_scat_source
C C 0.0033 0.0016 'International Tables Vol C Tables 4.2.6.8 and 6.1.1.4'
H H 0.0000 0.0000 'International Tables Vol C Tables 4.2.6.8 and 6.1.1.4'
N N 0.0061 0.0033 'International Tables Vol C Tables 4.2.6.8 and 6.1.1.4'
O O 0.0106 0.0060 'International Tables Vol C Tables 4.2.6.8 and 6.1.1.4'
Na Na 0.0362 0.0249 'International Tables Vol C Tables 4.2.6.8 and 6.1.1.4'
S S 0.1246 0.1234 'International Tables Vol C Tables 4.2.6.8 and 6.1.1.4'
Fe Fe 0.3463 0.8444 'International Tables Vol C Tables 4.2.6.8 and 6.1.1.4'

loop_
_geom_angle_atom_site_label_1
_geom_angle_atom_site_label_2
_geom_angle_atom_site_label_3
_geom_angle
_geom_angle_site_symmetry_1
_geom_angle_site_symmetry_3
_geom_angle_publ_flag
C3 Fe1 C2 93.38(19) . . ?
C3 Fe1 C1 93.64(19) . . ?
C2 Fe1 C1 91.45(18) . . ?
C3 Fe1 S2 95.93(14) . . ?
C2 Fe1 S2 94.94(14) . . ?
C1 Fe1 S2 168.15(12) . . ?
C3 Fe1 S1 171.63(14) . . ?
C2 Fe1 S1 94.47(14) . . ?
C1 Fe1 S1 89.03(13) . . ?
S2 Fe1 S1 80.53(4) . . ?
C3 Fe1 S3 90.23(14) . . ?
C2 Fe1 S3 174.54(14) . . ?
C1 Fe1 S3 92.41(12) . . ?
S2 Fe1 S3 80.61(4) . . ?
S1 Fe1 S3 81.73(4) . . ?
C5 Fe2 C6 92.2(2) . . ?
C5 Fe2 C4 94.18(18) . . ?
C6 Fe2 C4 92.56(18) . . ?
C5 Fe2 S1 171.64(16) . . ?
C6 Fe2 S1 96.04(14) . . ?
C4 Fe2 S1 86.85(11) . . ?
C5 Fe2 S3 89.69(15) . . ?
C6 Fe2 S3 171.38(13) . . ?
C4 Fe2 S3 95.68(13) . . ?
S1 Fe2 S3 81.96(4) . . ?
C5 Fe2 S2 98.42(14) . . ?
C6 Fe2 S2 91.20(13) . . ?
C4 Fe2 S2 166.69(12) . . ?
S1 Fe2 S2 80.06(4) . . ?
S3 Fe2 S2 80.20(4) . . ?
C14 Fe3 C15 91.85(18) . . ?
C14 Fe3 C13 94.30(18) . . ?
C15 Fe3 C13 90.94(18) . . ?
C14 Fe3 S5 97.65(14) . . ?
C15 Fe3 S5 93.57(14) . . ?
C13 Fe3 S5 167.08(12) . . ?
C14 Fe3 S4 171.08(13) . . ?
C15 Fe3 S4 96.97(13) . . ?
C13 Fe3 S4 86.97(12) . . ?
S5 Fe3 S4 80.47(4) . . ?
C14 Fe3 S6 89.60(13) . . ?
C15 Fe3 S6 173.03(14) . . ?
C13 Fe3 S6 95.75(12) . . ?
S5 Fe3 S6 79.48(4) . . ?
S4 Fe3 S6 81.49(4) . . ?
C18 Fe4 C17 93.64(19) . . ?
C18 Fe4 C16 90.42(19) . . ?
C17 Fe4 C16 89.72(19) . . ?
C18 Fe4 S6 173.28(14) . . ?
C17 Fe4 S6 90.76(14) . . ?
C16 Fe4 S6 94.67(12) . . ?
C18 Fe4 S4 93.86(14) . . ?
C17 Fe4 S4 172.49(15) . . ?
C16 Fe4 S4 89.99(12) . . ?
S6 Fe4 S4 81.79(4) . . ?
C18 Fe4 S5 94.73(15) . . ?
C17 Fe4 S5 99.24(15) . . ?
C16 Fe4 S5 169.34(12) . . ?
S6 Fe4 S5 79.55(4) . . ?
S4 Fe4 S5 80.37(4) . . ?
O11 Na1 O12 93.43(10) . . ?
O11 Na1 O10 155.31(12) . . ?
O12 Na1 O10 101.50(10) . . ?
O11 Na1 O9 87.63(10) . . ?
O12 Na1 O9 176.03(12) . . ?
O10 Na1 O9 78.83(9) . . ?
O11 Na1 N3 117.52(12) . . ?
O12 Na1 N3 93.94(11) . . ?
O10 Na1 N3 81.25(11) . . ?
O9 Na1 N3 82.18(11) . . ?
O11 Na1 O11 80.44(10) . 3_666 ?
O12 Na1 O11 87.61(10) . 3_666 ?
O10 Na1 O11 80.66(10) . 3_666 ?
O9 Na1 O11 96.34(10) . 3_666 ?
N3 Na1 O11 161.78(11) . 3_666 ?
O11 Na1 Na2 131.83(9) . . ?
O12 Na1 Na2 130.58(9) . . ?
O10 Na1 Na2 46.37(7) . . ?
O9 Na1 Na2 47.11(7) . . ?
N3 Na1 Na2 51.75(8) . . ?
O11 Na1 Na2 114.78(8) 3_666 . ?
O11 Na1 Na1 42.21(7) . 3_666 ?
O12 Na1 Na1 90.53(8) . 3_666 ?
O10 Na1 Na1 117.36(10) . 3_666 ?
O9 Na1 Na1 92.83(9) . 3_666 ?
N3 Na1 Na1 159.57(11) . 3_666 ?
O11 Na1 Na1 38.23(6) 3_666 3_666 ?
Na2 Na1 Na1 134.76(7) . 3_666 ?
N4 Na2 O10 117.29(13) 1_455 . ?
N4 Na2 O9 159.79(13) 1_455 . ?
O10 Na2 O9 82.88(11) . . ?
N4 Na2 O13 84.94(11) 1_455 . ?
O10 Na2 O13 112.39(11) . . ?
O9 Na2 O13 88.55(10) . . ?
N4 Na2 N3 97.56(13) 1_455 . ?
O10 Na2 N3 82.55(11) . . ?
O9 Na2 N3 82.98(11) . . ?
O13 Na2 N3 161.84(12) . . ?
N4 Na2 Na1 142.87(11) 1_455 . ?
O10 Na2 Na1 49.37(7) . . ?
O9 Na2 Na1 49.40(7) . . ?
O13 Na2 Na1 131.55(9) . . ?
N3 Na2 Na1 50.59(9) . . ?
C7 S1 Fe2 109.23(13) . . ?
C7 S1 Fe1 111.60(14) . . ?
Fe2 S1 Fe1 83.19(4) . . ?
C9 S2 Fe1 110.18(15) . . ?
C9 S2 Fe2 110.68(14) . . ?
Fe1 S2 Fe2 82.98(4) . . ?
C11 S3 Fe2 112.27(14) . . ?
C11 S3 Fe1 112.30(13) . . ?
Fe2 S3 Fe1 82.91(4) . . ?
C19 S4 Fe4 109.37(14) . . ?
C19 S4 Fe3 111.34(14) . . ?
Fe4 S4 Fe3 83.50(4) . . ?
C21 S5 Fe3 111.56(14) . . ?
C21 S5 Fe4 108.73(14) . . ?
Fe3 S5 Fe4 83.33(4) . . ?
C23 S6 Fe4 113.57(13) . . ?
C23 S6 Fe3 111.93(13) . . ?
Fe4 S6 Fe3 83.52(4) . . ?
N1 C1 Fe1 174.7(4) . . ?
O1 C2 Fe1 179.1(4) . . ?
O2 C3 Fe1 179.2(4) . . ?
N2 C4 Fe2 174.0(4) . . ?
O3 C5 Fe2 178.7(5) . . ?
O4 C6 Fe2 177.6(4) . . ?
C8 C7 S1 111.0(3) . . ?
C10 C9 S2 110.0(3) . . ?
C12 C11 S3 111.2(3) . . ?
N3 C13 Fe3 176.4(4) . . ?
O5 C14 Fe3 179.3(4) . . ?
O6 C15 Fe3 177.6(4) . . ?
N4 C16 Fe4 179.8(5) . . ?
O7 C17 Fe4 178.6(4) . . ?
O8 C18 Fe4 178.3(4) . . ?
C20 C19 S4 110.6(3) . . ?
C22 C21 S5 110.3(3) . . ?
C24 C23 S6 109.7(3) . . ?
Na2 O9 Na1 83.49(9) . . ?
Na2 O10 Na1 84.26(10) . . ?
Na1 O11 Na1 99.56(10) . 3_666 ?
C13 N3 Na1 134.1(3) . . ?
C13 N3 Na2 142.1(3) . . ?
Na1 N3 Na2 77.65(11) . . ?
C16 N4 Na2 162.9(4) . 1_655 ?
C26 O14 C27 125.1(5) . . ?
O14 C26 C25 110.3(5) . . ?
O14 C27 C28 107.4(6) . . ?

loop_
_geom_bond_atom_site_label_1
_geom_bond_atom_site_label_2
_geom_bond_distance
_geom_bond_site_symmetry_2
_geom_bond_publ_flag
Fe1 C3 1.765(5) . ?
Fe1 C2 1.786(5) . ?
Fe1 C1 1.909(4) . ?
Fe1 S2 2.3082(12) . ?
Fe1 S1 2.3182(12) . ?
Fe1 S3 2.3264(12) . ?
Fe2 C5 1.771(5) . ?
Fe2 C6 1.778(5) . ?
Fe2 C4 1.915(4) . ?
Fe2 S1 2.3148(11) . ?
Fe2 S3 2.3194(13) . ?
Fe2 S2 2.3345(12) . ?
Fe3 C14 1.770(4) . ?
Fe3 C15 1.787(4) . ?
Fe3 C13 1.922(4) . ?
Fe3 S5 2.3181(12) . ?
Fe3 S4 2.3196(11) . ?
Fe3 S6 2.3232(11) . ?
Fe4 C18 1.764(5) . ?
Fe4 C17 1.775(5) . ?
Fe4 C16 1.907(5) . ?
Fe4 S6 2.3122(11) . ?
Fe4 S4 2.3166(11) . ?
Fe4 S5 2.3257(12) . ?
Na1 O11 2.326(3) . ?
Na1 O12 2.422(3) . ?
Na1 O10 2.423(3) . ?
Na1 O9 2.428(3) . ?
Na1 N3 2.513(4) . ?
Na1 O11 2.525(3) 3_666 ?
Na1 Na2 3.177(2) . ?
Na1 Na1 3.706(3) 3_666 ?
Na2 N4 2.304(4) 1_455 ?
Na2 O10 2.311(3) . ?
Na2 O9 2.343(3) . ?
Na2 O13 2.438(3) . ?
Na2 N3 2.554(3) . ?
S1 C7 1.826(4) . ?
S2 C9 1.841(4) . ?
S3 C11 1.821(4) . ?
S4 C19 1.826(4) . ?
S5 C21 1.827(4) . ?
S6 C23 1.822(4) . ?
C1 N1 1.149(5) . ?
C2 O1 1.136(4) . ?
C3 O2 1.159(5) . ?
C4 N2 1.156(4) . ?
C5 O3 1.146(4) . ?
C6 O4 1.143(5) . ?
C7 C8 1.522(5) . ?
C9 C10 1.520(5) . ?
C11 C12 1.515(5) . ?
C13 N3 1.148(5) . ?
C14 O5 1.150(4) . ?
C15 O6 1.137(4) . ?
C16 N4 1.146(5) . ?
C17 O7 1.146(4) . ?
C18 O8 1.154(4) . ?
C19 C20 1.527(5) . ?
C21 C22 1.517(5) . ?
C23 C24 1.520(5) . ?
O11 Na1 2.525(3) 3_666 ?
N4 Na2 2.304(4) 1_655 ?
O14 C26 1.362(6) . ?
O14 C27 1.399(6) . ?
C25 C26 1.418(6) . ?
C27 C28 1.415(6) . ?
